data_7152801
loop_
_publ_author_name
'Grygorenko, Oleksandr O.'
'Zhersh, Sergey'
'Oliinyk, Bohdan V.'
'Shishkin, Oleg V.'
'Tolmachev, Andrey A.'

_publ_section_title
;
 Conformational behaviour of peptides containing a
 2-pyrrolidinemethanesulfonic acid (2PyMS) residue.
;
_journal_issue 6
_journal_name_full 'Organic &amp; biomolecular chemistry'
_journal_page_first 975
_journal_page_last 983
_journal_paper_doi 10.1039/c2ob27058g
_journal_volume 11
_journal_year 2013
_chemical_formula_moiety 'C27 H36 N4 O5 S'
_chemical_formula_sum 'C27 H36 N4 O5 S'
_chemical_formula_weight 528.66
_chemical_name_systematic
;
?
;
_space_group_IT_number 1
_symmetry_cell_setting triclinic
_symmetry_space_group_name_Hall 'P 1'
_symmetry_space_group_name_H-M 'P 1'
_atom_sites_solution_hydrogens difmap
_atom_sites_solution_primary direct
_atom_sites_solution_secondary difmap
_audit_creation_method SHELXL-97
_cell_angle_alpha 98.212(3)
_cell_angle_beta 97.800(4)
_cell_angle_gamma 91.098(4)
_cell_formula_units_Z 2
_cell_length_a 8.9964(4)
_cell_length_b 11.1739(4)
_cell_length_c 14.3314(6)
_cell_measurement_reflns_used 3234
_cell_measurement_temperature 293(2)
_cell_measurement_theta_max 32.0
_cell_measurement_theta_min 2.9
_cell_volume 1411.61(10)
_computing_cell_refinement
;
CrysAlis RED, Oxford Diffraction Ltd.,
Version 1.171.33.52 (release 06-11-2009 CrysAlis171 .NET)
(compiled Nov 6 2009,16:24:50)
;
_computing_data_collection
;
CrysAlis CCD, Oxford Diffraction Ltd.,
Version 1.171.33.52 (release 06-11-2009 CrysAlis171 .NET)
(compiled Nov 6 2009,16:24:50)
;
_computing_data_reduction
;
CrysAlis RED, Oxford Diffraction Ltd.,
Version 1.171.33.52 (release 06-11-2009 CrysAlis171 .NET)
(compiled Nov 6 2009,16:24:50)
;
_computing_molecular_graphics 'XP (Siemens, 1998)'
_computing_publication_material 'SHELXTL (Sheldrick, 1998)'
_computing_structure_refinement 'SHELXTL (Sheldrick, 1998)'
_computing_structure_solution 'SHELXTL (Sheldrick, 1998)'
_diffrn_ambient_temperature 293(2)
_diffrn_detector_area_resol_mean 16.1827
_diffrn_measured_fraction_theta_full 0.991
_diffrn_measured_fraction_theta_max 0.991
_diffrn_measurement_device_type Xcalibur"3
_diffrn_measurement_method \w-scans
_diffrn_radiation_monochromator graphite
_diffrn_radiation_source 'Enhance (Mo) X-ray Source'
_diffrn_radiation_type MoK\a
_diffrn_radiation_wavelength 0.71073
_diffrn_reflns_av_R_equivalents 0.0234
_diffrn_reflns_av_sigmaI/netI 0.0454
_diffrn_reflns_limit_h_max 11
_diffrn_reflns_limit_h_min -12
_diffrn_reflns_limit_k_max 15
_diffrn_reflns_limit_k_min -15
_diffrn_reflns_limit_l_max 20
_diffrn_reflns_limit_l_min -20
_diffrn_reflns_number 13513
_diffrn_reflns_theta_full 30.00
_diffrn_reflns_theta_max 30.00
_diffrn_reflns_theta_min 2.87
_diffrn_standards_interval_count 50
_diffrn_standards_number 2
_exptl_absorpt_coefficient_mu 0.157
_exptl_absorpt_correction_type none
_exptl_crystal_colour colourless
_exptl_crystal_density_diffrn 1.244
_exptl_crystal_density_method 'not measured'
_exptl_crystal_description cubic
_exptl_crystal_F_000 564
_exptl_crystal_size_max 0.20
_exptl_crystal_size_mid 0.20
_exptl_crystal_size_min 0.20
_refine_diff_density_max 0.259
_refine_diff_density_min -0.237
_refine_diff_density_rms 0.033
_refine_ls_abs_structure_details 'Flack H D (1983), Acta Cryst. A39, 876-881'
_refine_ls_abs_structure_Flack 0.02(6)
_refine_ls_extinction_method none
_refine_ls_goodness_of_fit_ref 0.932
_refine_ls_hydrogen_treatment constr
_refine_ls_matrix_type full
_refine_ls_number_parameters 673
_refine_ls_number_reflns 10181
_refine_ls_number_restraints 18
_refine_ls_restrained_S_all 0.933
_refine_ls_R_factor_all 0.1071
_refine_ls_R_factor_gt 0.0533
_refine_ls_shift/su_max 0.009
_refine_ls_shift/su_mean 0.001
_refine_ls_structure_factor_coef Fsqd
_refine_ls_weighting_details 'calc w=1/[\s^2^(Fo^2^)+(0.0664P)^2^+0.0000P] where P=(Fo^2^+2Fc^2^)/3'
_refine_ls_weighting_scheme calc
_refine_ls_wR_factor_gt 0.1174
_refine_ls_wR_factor_ref 0.1384
_reflns_number_gt 5727
_reflns_number_total 10181
_reflns_threshold_expression >2sigma(I)
_cod_data_source_file c2ob27058g.txt
_cod_data_source_block 4
_cod_original_sg_symbol_H-M P1
_cod_database_code 7152801

loop_
_symmetry_equiv_pos_as_xyz
'x, y, z'

loop_
_atom_site_label
_atom_site_type_symbol
_atom_site_fract_x
_atom_site_fract_y
_atom_site_fract_z
_atom_site_U_iso_or_equiv
_atom_site_adp_type
_atom_site_occupancy
_atom_site_symmetry_multiplicity
_atom_site_calc_flag
_atom_site_refinement_flags
S1A S 0.74332(14) 0.73328(12) 0.57410(13) 0.0618(2) Uani 1 1 d .
O1A O 0.7050(3) 0.8512(2) 0.5532(3) 0.0947(9) Uani 1 1 d .
O2A O 0.7372(3) 0.7057(3) 0.6678(2) 0.0779(7) Uani 1 1 d .
O3A O 0.6942(3) 0.4659(3) 0.3375(2) 0.0876(8) Uani 1 1 d .
O4A O 1.3446(3) 0.6013(3) 0.6920(2) 0.0883(8) Uani 1 1 d .
O5A O 0.9922(4) 0.4453(2) 0.6387(2) 0.0970(10) Uani 1 1 d .
N1A N 1.1904(3) 0.7332(3) 0.6288(2) 0.0657(7) Uani 1 1 d .
N2A N 0.6358(3) 0.6390(2) 0.4991(2) 0.0632(7) Uani 1 1 d .
H2NA H 0.6047 0.6596 0.4421 0.076 Uiso 1 1 d R
N3A N 0.8533(3) 0.3922(3) 0.4498(2) 0.0664(7) Uani 1 1 d .
H3NA H 0.8742 0.3889 0.5097 0.080 Uiso 1 1 calc R
N4A N 1.1149(4) 0.5135(3) 0.7811(2) 0.0734(8) Uani 1 1 d .
H4NA H 1.1600 0.4971 0.8344 0.088 Uiso 1 1 calc R
C1A C 1.2946(5) 0.7665(5) 0.5653(3) 0.0889(12) Uani 1 1 d .
H1AA H 1.3273 0.6950 0.5279 0.107 Uiso 1 1 calc R
H1AB H 1.3821 0.8116 0.6014 0.107 Uiso 1 1 calc R
C2A C 1.2057(5) 0.8431(4) 0.5029(4) 0.0930(13) Uani 1 1 d .
H2AA H 1.1568 0.7946 0.4449 0.112 Uiso 1 1 calc R
H2AB H 1.2689 0.9059 0.4864 0.112 Uiso 1 1 calc R
C3A C 1.0924(5) 0.8965(4) 0.5630(4) 0.0953(13) Uani 1 1 d .
H3AA H 1.0065 0.9231 0.5238 0.114 Uiso 1 1 calc R
H3AB H 1.1364 0.9646 0.6087 0.114 Uiso 1 1 calc R
C4A C 1.0470(4) 0.7924(3) 0.6134(3) 0.0704(9) Uani 1 1 d .
H4AA H 1.0130 0.8232 0.6742 0.085 Uiso 1 1 calc R
C5A C 0.9283(4) 0.7060(3) 0.5504(3) 0.0616(8) Uani 1 1 d .
H5AA H 0.9513 0.6236 0.5595 0.074 Uiso 1 1 calc R
H5AB H 0.9335 0.7131 0.4843 0.074 Uiso 1 1 calc R
C6A C 0.6429(4) 0.5073(3) 0.4978(3) 0.0545(7) Uani 1 1 d .
H6A H 0.6919 0.4910 0.5598 0.065 Uiso 1 1 calc R
C7A C 0.7334(4) 0.4529(3) 0.4206(3) 0.0595(8) Uani 1 1 d .
C8A C 0.9510(5) 0.3310(5) 0.3862(3) 0.0928(13) Uani 1 1 d .
H8A H 0.8915 0.3064 0.3236 0.111 Uiso 1 1 calc R
C9A C 1.0769(6) 0.4166(6) 0.3749(5) 0.131(2) Uani 1 1 d .
H9AA H 1.0356 0.4871 0.3517 0.196 Uiso 1 1 calc R
H9AB H 1.1373 0.3769 0.3303 0.196 Uiso 1 1 calc R
H9AC H 1.1379 0.4402 0.4353 0.196 Uiso 1 1 calc R
C10A C 1.0096(8) 0.2167(6) 0.4245(4) 0.141(2) Uani 1 1 d .
H10A H 0.9269 0.1699 0.4385 0.211 Uiso 1 1 calc R
H10B H 1.0794 0.2394 0.4815 0.211 Uiso 1 1 calc R
H10C H 1.0590 0.1692 0.3775 0.211 Uiso 1 1 calc R
C11A C 0.4828(4) 0.4520(3) 0.4797(3) 0.0655(9) Uani 1 1 d .
H11A H 0.4231 0.4971 0.5231 0.079 Uiso 1 1 calc R
H11B H 0.4387 0.4597 0.4153 0.079 Uiso 1 1 calc R
C12A C 0.4766(3) 0.3218(3) 0.4922(2) 0.0732(11) Uani 1 1 d D
C13A C 0.5258(5) 0.2317(4) 0.4288(4) 0.168(3) Uani 1 1 d D
H13A H 0.5577 0.2510 0.3735 0.202 Uiso 1 1 calc R
C14A C 0.5286(6) 0.1133(5) 0.4461(7) 0.308(11) Uani 1 1 d D
H14A H 0.5596 0.0514 0.4034 0.370 Uiso 1 1 calc R
C15A C 0.4827(6) 0.0921(6) 0.5305(6) 0.232(7) Uani 1 1 d D
H15A H 0.4898 0.0136 0.5450 0.279 Uiso 1 1 calc R
C16A C 0.4271(7) 0.1768(4) 0.5954(4) 0.188(4) Uani 1 1 d D
H16A H 0.3918 0.1570 0.6495 0.226 Uiso 1 1 calc R
C17A C 0.4279(5) 0.2933(4) 0.5739(3) 0.127(2) Uani 1 1 d D
H17A H 0.3945 0.3548 0.6160 0.152 Uiso 1 1 calc R
C18A C 1.2270(4) 0.6525(4) 0.6887(3) 0.0668(9) Uani 1 1 d .
C19A C 1.1194(4) 0.6367(3) 0.7601(3) 0.0688(9) Uani 1 1 d .
H19A H 1.0184 0.6583 0.7348 0.083 Uiso 1 1 calc R
C20A C 1.1749(6) 0.7212(5) 0.8520(3) 0.1143(19) Uani 1 1 d .
H20A H 1.1046 0.7176 0.8964 0.171 Uiso 1 1 calc R
H20B H 1.1840 0.8025 0.8385 0.171 Uiso 1 1 calc R
H20C H 1.2710 0.6966 0.8790 0.171 Uiso 1 1 calc R
C21A C 1.0407(4) 0.4247(3) 0.7176(3) 0.0658(9) Uani 1 1 d .
C22A C 1.0224(4) 0.3033(3) 0.7472(3) 0.0674(9) Uani 1 1 d .
C23A C 1.1011(6) 0.2685(5) 0.8263(4) 0.0965(13) Uani 1 1 d .
H23A H 1.1739 0.3204 0.8647 0.116 Uiso 1 1 calc R
C24A C 1.0708(7) 0.1524(6) 0.8491(4) 0.1197(18) Uani 1 1 d .
H24A H 1.1238 0.1283 0.9032 0.144 Uiso 1 1 calc R
C25A C 0.9664(8) 0.0763(5) 0.7939(5) 0.1195(18) Uani 1 1 d .
H25A H 0.9479 0.0001 0.8098 0.143 Uiso 1 1 calc R
C26A C 0.8884(6) 0.1106(4) 0.7152(4) 0.1065(15) Uani 1 1 d .
H26A H 0.8160 0.0581 0.6770 0.128 Uiso 1 1 calc R
C27A C 0.9163(6) 0.2227(4) 0.6919(3) 0.0872(12) Uani 1 1 d .
H27A H 0.8624 0.2452 0.6374 0.105 Uiso 1 1 calc R
S1B S 0.41017(19) 0.42548(13) 0.10829(15) 0.0963(4) Uani 1 1 d .
O1B O 0.3979(6) 0.3107(3) 0.1403(4) 0.156(2) Uani 1 1 d .
O2B O 0.3310(4) 0.4436(3) 0.0174(3) 0.1148(11) Uani 1 1 d .
O3B O 0.4811(3) 0.7135(3) 0.3334(2) 0.0954(10) Uani 1 1 d .
O4B O 0.9060(4) 0.5792(3) -0.0666(3) 0.1064(10) Uani 1 1 d .
O5B O 0.5870(4) 0.7223(2) 0.0161(2) 0.0869(8) Uani 1 1 d .
N1B N 0.8003(3) 0.4411(3) 0.0049(2) 0.0652(7) Uani 1 1 d .
N2B N 0.3517(5) 0.5235(3) 0.1889(3) 0.1067(14) Uani 1 1 d .
H2NB H 0.3946 0.5127 0.2467 0.128 Uiso 1 1 d R
N3B N 0.5765(3) 0.7826(3) 0.2125(2) 0.0636(7) Uani 1 1 d .
H3NB H 0.5626 0.7862 0.1525 0.076 Uiso 1 1 calc R
N4B N 0.6248(4) 0.6608(3) -0.1321(2) 0.0800(9) Uani 1 1 d .
H4NB H 0.6358 0.6796 -0.1870 0.096 Uiso 1 1 calc R
C1B C 0.9437(5) 0.4111(5) 0.0552(4) 0.1016(15) Uani 1 1 d .
H1BA H 0.9976 0.4833 0.0902 0.122 Uiso 1 1 calc R
H1BB H 1.0060 0.3708 0.0111 0.122 Uiso 1 1 calc R
C2B C 0.9028(8) 0.3298(7) 0.1204(5) 0.146(3) Uani 1 1 d .
H2BA H 0.8992 0.3748 0.1831 0.175 Uiso 1 1 calc R
H2BB H 0.9757 0.2675 0.1261 0.175 Uiso 1 1 calc R
C3B C 0.7510(7) 0.2745(4) 0.0784(4) 0.1088(16) Uani 1 1 d .
H3BA H 0.6972 0.2498 0.1272 0.131 Uiso 1 1 calc R
H3BB H 0.7590 0.2050 0.0306 0.131 Uiso 1 1 calc R
C4B C 0.6741(4) 0.3768(3) 0.0342(3) 0.0667(9) Uani 1 1 d .
H4BA H 0.6009 0.3448 -0.0212 0.080 Uiso 1 1 calc R
C5B C 0.5997(4) 0.4631(3) 0.1061(3) 0.0666(9) Uani 1 1 d .
H5BA H 0.6074 0.5445 0.0907 0.080 Uiso 1 1 calc R
H5BB H 0.6545 0.4630 0.1692 0.080 Uiso 1 1 calc R
C6B C 0.3502(4) 0.6532(3) 0.1774(3) 0.0682(9) Uani 1 1 d .
H6B H 0.3639 0.6628 0.1121 0.082 Uiso 1 1 calc R
C7B C 0.4783(4) 0.7200(3) 0.2484(3) 0.0641(9) Uani 1 1 d .
C8B C 0.7090(5) 0.8465(5) 0.2714(3) 0.0905(13) Uani 1 1 d .
H8B H 0.6857 0.8731 0.3358 0.109 Uiso 1 1 calc R
C9B C 0.8378(5) 0.7606(6) 0.2760(4) 0.123(2) Uani 1 1 d .
H9BD H 0.8080 0.6899 0.3009 0.185 Uiso 1 1 calc R
H9BE H 0.9233 0.8003 0.3169 0.185 Uiso 1 1 calc R
H9BF H 0.8635 0.7374 0.2133 0.185 Uiso 1 1 calc R
C10B C 0.7462(8) 0.9562(5) 0.2260(5) 0.142(2) Uani 1 1 d .
H10D H 0.6590 1.0039 0.2180 0.213 Uiso 1 1 calc R
H10E H 0.7768 0.9298 0.1650 0.213 Uiso 1 1 calc R
H10F H 0.8262 1.0040 0.2662 0.213 Uiso 1 1 calc R
C11B C 0.2004(5) 0.7029(4) 0.2002(3) 0.0822(11) Uani 1 1 d .
H11C H 0.1192 0.6496 0.1649 0.099 Uiso 1 1 calc R
H11D H 0.1954 0.7046 0.2675 0.099 Uiso 1 1 calc R
C12B C 0.1803(4) 0.8286(3) 0.1750(3) 0.0730(10) Uani 1 1 d D
C13B C 0.2472(5) 0.9284(3) 0.2349(3) 0.0931(13) Uani 1 1 d D
H13B H 0.3013 0.9190 0.2933 0.112 Uiso 1 1 calc R
C14B C 0.2340(8) 1.0421(4) 0.2084(5) 0.143(2) Uani 1 1 d D
H14B H 0.2796 1.1093 0.2486 0.172 Uiso 1 1 calc R
C15B C 0.1529(8) 1.0557(7) 0.1220(5) 0.164(4) Uani 1 1 d D
H15B H 0.1495 1.1314 0.1021 0.197 Uiso 1 1 calc R
C16B C 0.0769(9) 0.9577(6) 0.0647(5) 0.170(4) Uani 1 1 d D
H16B H 0.0150 0.9681 0.0092 0.205 Uiso 1 1 calc R
C17B C 0.0938(5) 0.8440(6) 0.0907(3) 0.1186(18) Uani 1 1 d D
H17B H 0.0465 0.7771 0.0510 0.142 Uiso 1 1 calc R
C18B C 0.7923(4) 0.5229(4) -0.0556(3) 0.0695(9) Uani 1 1 d .
C19B C 0.6428(4) 0.5370(3) -0.1151(3) 0.0696(9) Uani 1 1 d .
H19B H 0.5612 0.5126 -0.0821 0.084 Uiso 1 1 calc R
C20B C 0.6391(7) 0.4538(4) -0.2091(3) 0.1047(15) Uani 1 1 d .
H20D H 0.5426 0.4561 -0.2466 0.157 Uiso 1 1 calc R
H20E H 0.6568 0.3726 -0.1970 0.157 Uiso 1 1 calc R
H20F H 0.7157 0.4802 -0.2430 0.157 Uiso 1 1 calc R
C21B C 0.5916(4) 0.7456(3) -0.0644(3) 0.0635(9) Uani 1 1 d .
C22B C 0.5571(4) 0.8696(3) -0.0891(3) 0.0671(9) Uani 1 1 d .
C23B C 0.5822(7) 0.9046(5) -0.1732(3) 0.1011(15) Uani 1 1 d .
H23B H 0.6255 0.8521 -0.2173 0.121 Uiso 1 1 calc R
C24B C 0.5433(7) 1.0185(5) -0.1926(4) 0.1176(18) Uani 1 1 d .
H24B H 0.5609 1.0425 -0.2497 0.141 Uiso 1 1 calc R
C25B C 0.4794(7) 1.0954(4) -0.1289(4) 0.1096(16) Uani 1 1 d .
H25B H 0.4530 1.1716 -0.1427 0.132 Uiso 1 1 calc R
C26B C 0.4540(6) 1.0621(4) -0.0460(4) 0.1004(14) Uani 1 1 d .
H26B H 0.4110 1.1154 -0.0022 0.120 Uiso 1 1 calc R
C27B C 0.4919(6) 0.9484(4) -0.0256(3) 0.0860(12) Uani 1 1 d .
H27B H 0.4730 0.9251 0.0315 0.103 Uiso 1 1 calc R

loop_
_atom_site_aniso_label
_atom_site_aniso_U_11
_atom_site_aniso_U_22
_atom_site_aniso_U_33
_atom_site_aniso_U_23
_atom_site_aniso_U_13
_atom_site_aniso_U_12
S1A 0.0516(4) 0.0467(4) 0.0867(6) 0.0077(4) 0.0103(4) 0.0028(4)
O1A 0.0705(17) 0.0446(14) 0.167(3) 0.0242(16) 0.0013(17) 0.0077(13)
O2A 0.0710(15) 0.0948(19) 0.0665(16) 0.0002(13) 0.0184(12) -0.0026(14)
O3A 0.0921(19) 0.110(2) 0.0642(17) 0.0272(15) 0.0063(13) 0.0090(17)
O4A 0.0599(15) 0.121(2) 0.0904(19) 0.0271(16) 0.0178(13) 0.0205(16)
O5A 0.131(2) 0.0639(15) 0.079(2) 0.0021(13) -0.0377(17) 0.0052(16)
N1A 0.0485(15) 0.0704(19) 0.0787(19) 0.0080(15) 0.0143(13) -0.0018(14)
N2A 0.0548(15) 0.0520(16) 0.083(2) 0.0225(14) -0.0038(13) -0.0021(13)
N3A 0.0580(16) 0.0789(19) 0.0579(17) 0.0028(14) 0.0003(13) 0.0056(15)
N4A 0.0741(19) 0.082(2) 0.0594(18) 0.0024(15) 0.0017(14) -0.0125(17)
C1A 0.067(2) 0.102(3) 0.104(3) 0.021(3) 0.030(2) -0.005(2)
C2A 0.084(3) 0.094(3) 0.111(3) 0.034(3) 0.031(2) -0.011(3)
C3A 0.077(3) 0.060(2) 0.149(4) 0.020(2) 0.014(3) -0.015(2)
C4A 0.0564(19) 0.0552(19) 0.096(3) 0.0004(17) 0.0110(17) -0.0082(16)
C5A 0.0550(18) 0.0534(18) 0.076(2) 0.0044(15) 0.0143(15) -0.0003(15)
C6A 0.0490(16) 0.0513(17) 0.064(2) 0.0172(14) 0.0016(13) 0.0010(14)
C7A 0.0547(19) 0.0588(19) 0.063(2) 0.0113(16) -0.0009(15) -0.0080(16)
C8A 0.071(2) 0.128(4) 0.071(3) -0.018(2) 0.0127(19) 0.002(3)
C9A 0.071(3) 0.169(6) 0.151(5) 0.007(4) 0.032(3) -0.013(3)
C10A 0.154(6) 0.124(5) 0.136(5) -0.012(4) 0.019(4) 0.071(4)
C11A 0.060(2) 0.060(2) 0.077(2) 0.0143(16) 0.0077(16) -0.0072(17)
C12A 0.057(2) 0.058(2) 0.102(3) 0.022(2) -0.0056(19) -0.0133(18)
C13A 0.131(5) 0.066(3) 0.303(9) -0.051(4) 0.102(6) -0.034(3)
C14A 0.092(5) 0.087(6) 0.74(3) -0.034(10) 0.132(11) -0.015(4)
C15A 0.143(7) 0.056(3) 0.447(18) 0.020(7) -0.121(10) 0.000(5)
C16A 0.207(8) 0.141(6) 0.199(7) 0.102(6) -0.101(6) -0.079(6)
C17A 0.174(5) 0.095(3) 0.100(4) 0.040(3) -0.037(3) -0.057(4)
C18A 0.0499(19) 0.081(2) 0.064(2) -0.0034(18) 0.0048(15) -0.0077(18)
C19A 0.063(2) 0.075(2) 0.064(2) -0.0080(17) 0.0178(16) -0.0150(18)
C20A 0.138(4) 0.116(4) 0.079(3) -0.033(2) 0.041(3) -0.057(3)
C21A 0.064(2) 0.068(2) 0.059(2) -0.0031(17) -0.0016(16) 0.0093(18)
C22A 0.071(2) 0.063(2) 0.067(2) 0.0068(17) 0.0076(17) 0.0142(18)
C23A 0.099(3) 0.098(3) 0.092(3) 0.027(3) -0.004(2) 0.005(3)
C24A 0.141(5) 0.121(4) 0.101(4) 0.045(3) 0.000(3) 0.016(4)
C25A 0.158(5) 0.077(3) 0.126(5) 0.029(3) 0.015(4) 0.005(4)
C26A 0.123(4) 0.070(3) 0.122(4) 0.003(3) 0.012(3) 0.007(3)
C27A 0.105(3) 0.062(2) 0.088(3) 0.008(2) -0.006(2) 0.000(2)
S1B 0.1074(9) 0.0477(5) 0.1415(11) -0.0060(6) 0.0664(9) -0.0032(5)
O1B 0.208(4) 0.0401(16) 0.247(5) 0.008(2) 0.148(4) -0.001(2)
O2B 0.083(2) 0.105(2) 0.143(3) -0.031(2) 0.019(2) 0.0015(18)
O3B 0.096(2) 0.131(3) 0.077(2) 0.0515(18) 0.0309(15) 0.0475(19)
O4B 0.0777(19) 0.131(3) 0.117(2) 0.029(2) 0.0270(17) -0.0137(19)
O5B 0.137(2) 0.0696(15) 0.0583(16) 0.0069(12) 0.0307(15) 0.0054(16)
N1B 0.0537(15) 0.0747(18) 0.0647(18) 0.0046(14) 0.0041(13) 0.0109(14)
N2B 0.158(4) 0.0469(17) 0.136(3) 0.0086(18) 0.097(3) 0.011(2)
N3B 0.0664(17) 0.0662(17) 0.0591(16) 0.0042(13) 0.0164(13) 0.0059(15)
N4B 0.117(3) 0.073(2) 0.0514(18) 0.0070(15) 0.0162(16) 0.0226(19)
C1B 0.068(2) 0.123(4) 0.102(3) 0.005(3) -0.020(2) 0.026(3)
C2B 0.148(5) 0.166(6) 0.135(5) 0.068(5) 0.002(4) 0.087(5)
C3B 0.134(5) 0.071(3) 0.129(4) 0.025(3) 0.030(3) 0.045(3)
C4B 0.073(2) 0.0534(18) 0.073(2) 0.0018(16) 0.0127(17) 0.0096(17)
C5B 0.081(2) 0.0558(19) 0.064(2) 0.0071(15) 0.0131(17) 0.0109(18)
C6B 0.079(2) 0.0435(17) 0.089(3) 0.0070(16) 0.0384(19) 0.0062(17)
C7B 0.075(2) 0.058(2) 0.067(2) 0.0185(17) 0.0253(18) 0.0257(18)
C8B 0.080(3) 0.115(4) 0.071(3) -0.007(2) 0.014(2) -0.008(3)
C9B 0.064(3) 0.180(6) 0.134(4) 0.044(4) 0.018(3) 0.030(3)
C10B 0.138(5) 0.101(4) 0.172(6) 0.010(4) -0.012(4) -0.042(4)
C11B 0.069(2) 0.069(2) 0.108(3) -0.007(2) 0.036(2) -0.005(2)
C12B 0.066(2) 0.076(2) 0.081(3) 0.005(2) 0.0315(19) 0.015(2)
C13B 0.094(3) 0.063(2) 0.122(4) 0.003(2) 0.021(3) 0.011(2)
C14B 0.170(6) 0.070(3) 0.199(7) 0.002(4) 0.078(6) 0.025(4)
C15B 0.190(9) 0.130(6) 0.218(10) 0.083(6) 0.113(7) 0.091(6)
C16B 0.194(8) 0.210(9) 0.141(7) 0.088(7) 0.068(6) 0.085(8)
C17B 0.116(4) 0.162(6) 0.078(3) 0.000(3) 0.032(3) 0.030(4)
C18B 0.061(2) 0.084(3) 0.060(2) -0.0035(18) 0.0126(16) 0.005(2)
C19B 0.080(2) 0.065(2) 0.060(2) -0.0008(16) 0.0032(17) 0.0135(19)
C20B 0.147(4) 0.088(3) 0.066(3) -0.009(2) -0.014(2) 0.041(3)
C21B 0.074(2) 0.064(2) 0.050(2) 0.0012(16) 0.0076(15) 0.0003(18)
C22B 0.080(2) 0.066(2) 0.054(2) 0.0041(16) 0.0111(16) 0.0001(18)
C23B 0.144(4) 0.100(3) 0.068(3) 0.023(2) 0.031(3) 0.037(3)
C24B 0.151(5) 0.116(4) 0.103(4) 0.046(3) 0.044(3) 0.031(4)
C25B 0.143(5) 0.073(3) 0.115(4) 0.021(3) 0.018(3) 0.012(3)
C26B 0.133(4) 0.068(3) 0.099(4) 0.000(2) 0.023(3) 0.016(3)
C27B 0.120(4) 0.065(2) 0.072(3) -0.0004(19) 0.023(2) 0.007(2)

loop_
_atom_type_symbol
_atom_type_description
_atom_type_scat_dispersion_real
_atom_type_scat_dispersion_imag
_atom_type_scat_source
C C 0.0033 0.0016 'International Tables Vol C Tables 4.2.6.8 and 6.1.1.4'
H H 0.0000 0.0000 'International Tables Vol C Tables 4.2.6.8 and 6.1.1.4'
N N 0.0061 0.0033 'International Tables Vol C Tables 4.2.6.8 and 6.1.1.4'
O O 0.0106 0.0060 'International Tables Vol C Tables 4.2.6.8 and 6.1.1.4'
S S 0.1246 0.1234 'International Tables Vol C Tables 4.2.6.8 and 6.1.1.4'

loop_
_geom_angle_atom_site_label_1
_geom_angle_atom_site_label_2
_geom_angle_atom_site_label_3
_geom_angle
O2A S1A O1A 119.16(19)
O2A S1A N2A 109.20(15)
O1A S1A N2A 106.43(15)
O2A S1A C5A 106.27(16)
O1A S1A C5A 108.79(16)
N2A S1A C5A 106.34(16)
C18A N1A C4A 127.0(3)
C18A N1A C1A 121.2(3)
C4A N1A C1A 111.8(3)
C6A N2A S1A 122.4(2)
C7A N3A C8A 124.0(3)
C21A N4A C19A 120.4(3)
N1A C1A C2A 104.4(3)
C1A C2A C3A 103.5(3)
C2A C3A C4A 104.0(3)
N1A C4A C5A 110.7(3)
N1A C4A C3A 100.7(3)
C5A C4A C3A 112.1(3)
C4A C5A S1A 113.6(3)
N2A C6A C7A 110.0(3)
N2A C6A C11A 108.8(3)
C7A C6A C11A 110.6(3)
O3A C7A N3A 124.0(3)
O3A C7A C6A 120.0(3)
N3A C7A C6A 116.0(3)
N3A C8A C9A 110.1(4)
N3A C8A C10A 109.6(4)
C9A C8A C10A 112.2(5)
C12A C11A C6A 112.9(3)
C13A C12A C17A 119.7(4)
C13A C12A C11A 122.5(4)
C17A C12A C11A 117.7(3)
C12A C13A C14A 121.0(6)
C15A C14A C13A 116.2(8)
C14A C15A C16A 125.8(8)
C17A C16A C15A 114.9(6)
C12A C17A C16A 122.3(5)
O4A C18A N1A 122.6(3)
O4A C18A C19A 120.5(4)
N1A C18A C19A 116.7(3)
N4A C19A C20A 108.6(3)
N4A C19A C18A 111.7(3)
C20A C19A C18A 108.0(3)
O5A C21A N4A 119.4(3)
O5A C21A C22A 122.3(3)
N4A C21A C22A 118.3(3)
C23A C22A C27A 118.4(4)
C23A C22A C21A 124.0(4)
C27A C22A C21A 117.6(3)
C22A C23A C24A 119.1(5)
C25A C24A C23A 121.0(5)
C24A C25A C26A 120.0(5)
C25A C26A C27A 119.8(5)
C26A C27A C22A 121.7(4)
O1B S1B O2B 119.8(3)
O1B S1B N2B 105.9(2)
O2B S1B N2B 107.5(2)
O1B S1B C5B 109.5(2)
O2B S1B C5B 106.34(18)
N2B S1B C5B 107.1(2)
C18B N1B C1B 121.5(3)
C18B N1B C4B 127.1(3)
C1B N1B C4B 111.3(3)
C6B N2B S1B 119.8(2)
C7B N3B C8B 122.5(3)
C21B N4B C19B 121.0(3)
N1B C1B C2B 104.4(4)
C1B C2B C3B 106.4(4)
C2B C3B C4B 102.9(4)
N1B C4B C3B 102.4(3)
N1B C4B C5B 109.6(3)
C3B C4B C5B 112.6(3)
C4B C5B S1B 113.9(3)
N2B C6B C11B 108.6(3)
N2B C6B C7B 108.0(3)
C11B C6B C7B 109.4(3)
O3B C7B N3B 124.9(4)
O3B C7B C6B 118.6(3)
N3B C7B C6B 116.5(3)
N3B C8B C10B 107.7(4)
N3B C8B C9B 108.9(4)
C10B C8B C9B 111.7(5)
C12B C11B C6B 111.7(3)
C17B C12B C13B 119.5(4)
C17B C12B C11B 119.5(4)
C13B C12B C11B 121.0(3)
C12B C13B C14B 120.2(4)
C15B C14B C13B 119.7(6)
C14B C15B C16B 120.4(7)
C15B C16B C17B 119.2(7)
C12B C17B C16B 120.7(5)
O4B C18B N1B 120.5(3)
O4B C18B C19B 120.9(4)
N1B C18B C19B 118.4(3)
N4B C19B C18B 111.1(3)
N4B C19B C20B 110.0(3)
C18B C19B C20B 107.4(3)
O5B C21B N4B 120.2(3)
O5B C21B C22B 121.1(3)
N4B C21B C22B 118.7(3)
C23B C22B C27B 119.0(4)
C23B C22B C21B 122.8(4)
C27B C22B C21B 118.2(3)
C22B C23B C24B 119.8(4)
C25B C24B C23B 120.5(5)
C26B C25B C24B 120.3(5)
C25B C26B C27B 119.9(5)
C22B C27B C26B 120.6(4)

loop_
_geom_bond_atom_site_label_1
_geom_bond_atom_site_label_2
_geom_bond_distance
S1A O2A 1.428(3)
S1A O1A 1.431(3)
S1A N2A 1.599(3)
S1A C5A 1.766(3)
O3A C7A 1.225(4)
O4A C18A 1.211(4)
O5A C21A 1.212(4)
N1A C18A 1.347(5)
N1A C4A 1.465(5)
N1A C1A 1.471(5)
N2A C6A 1.472(4)
N3A C7A 1.336(4)
N3A C8A 1.460(5)
N4A C21A 1.345(4)
N4A C19A 1.451(5)
C1A C2A 1.491(6)
C2A C3A 1.500(6)
C3A C4A 1.530(5)
C4A C5A 1.530(5)
C6A C7A 1.526(5)
C6A C11A 1.531(4)
C8A C9A 1.509(7)
C8A C10A 1.535(7)
C11A C12A 1.492(5)
C12A C13A 1.3790(10)
C12A C17A 1.3798(10)
C13A C14A 1.3802(10)
C14A C15A 1.3797(10)
C15A C16A 1.3802(10)
C16A C17A 1.3799(10)
C18A C19A 1.526(5)
C19A C20A 1.524(5)
C21A C22A 1.491(5)
C22A C23A 1.362(5)
C22A C27A 1.382(5)
C23A C24A 1.412(7)
C24A C25A 1.344(8)
C25A C26A 1.354(7)
C26A C27A 1.369(6)
S1B O1B 1.430(3)
S1B O2B 1.440(4)
S1B N2B 1.624(3)
S1B C5B 1.753(4)
O3B C7B 1.228(4)
O4B C18B 1.231(4)
O5B C21B 1.224(4)
N1B C18B 1.343(5)
N1B C1B 1.459(5)
N1B C4B 1.472(5)
N2B C6B 1.482(4)
N3B C7B 1.317(4)
N3B C8B 1.471(5)
N4B C21B 1.325(5)
N4B C19B 1.447(5)
C1B C2B 1.468(8)
C2B C3B 1.500(9)
C3B C4B 1.518(6)
C4B C5B 1.538(5)
C6B C11B 1.526(5)
C6B C7B 1.534(5)
C8B C10B 1.519(7)
C8B C9B 1.519(7)
C11B C12B 1.507(5)
C12B C17B 1.3795(10)
C12B C13B 1.3798(10)
C13B C14B 1.3800(10)
C14B C15B 1.3793(10)
C15B C16B 1.3795(10)
C16B C17B 1.3797(10)
C18B C19B 1.516(5)
C19B C20B 1.519(5)
C21B C22B 1.506(5)
C22B C23B 1.364(5)
C22B C27B 1.372(5)
C23B C24B 1.382(7)
C24B C25B 1.357(7)
C25B C26B 1.341(6)
C26B C27B 1.382(6)

loop_
_geom_hbond_atom_site_label_D
_geom_hbond_atom_site_label_H
_geom_hbond_atom_site_label_A
_geom_hbond_distance_DH
_geom_hbond_distance_HA
_geom_hbond_distance_DA
_geom_hbond_angle_DHA
_geom_hbond_site_symmetry_A
N2A H2NA O3B 0.89 1.96 2.824(4) 162.8 .
N3A H3NA O5A 0.86 2.01 2.799(4) 151.7 .
N3B H3NB O5B 0.86 2.03 2.815(4) 152.2 .
N4B H4NB O2A 0.86 2.43 3.267(4) 163.2 1_554

loop_
_geom_torsion_atom_site_label_1
_geom_torsion_atom_site_label_2
_geom_torsion_atom_site_label_3
_geom_torsion_atom_site_label_4
_geom_torsion
O2A S1A N2A C6A -50.6(3)
O1A S1A N2A C6A 179.5(3)
C5A S1A N2A C6A 63.7(3)
C18A N1A C1A C2A 172.6(4)
C4A N1A C1A C2A -4.3(5)
N1A C1A C2A C3A 26.8(4)
C1A C2A C3A C4A -39.4(4)
C18A N1A C4A C5A -77.3(5)
C1A N1A C4A C5A 99.2(4)
C18A N1A C4A C3A 164.0(4)
C1A N1A C4A C3A -19.5(4)
C2A C3A C4A N1A 35.7(4)
C2A C3A C4A C5A -82.1(4)
N1A C4A C5A S1A 150.0(3)
C3A C4A C5A S1A -98.4(3)
O2A S1A C5A C4A -66.2(3)
O1A S1A C5A C4A 63.3(3)
N2A S1A C5A C4A 177.6(2)
S1A N2A C6A C7A -99.4(3)
S1A N2A C6A C11A 139.3(3)
C8A N3A C7A O3A -1.6(5)
C8A N3A C7A C6A 178.2(3)
N2A C6A C7A O3A -58.1(4)
C11A C6A C7A O3A 62.0(4)
N2A C6A C7A N3A 122.1(3)
C11A C6A C7A N3A -117.7(3)
C7A N3A C8A C9A 89.9(5)
C7A N3A C8A C10A -146.3(4)
N2A C6A C11A C12A -170.9(3)
C7A C6A C11A C12A 68.1(4)
C6A C11A C12A C13A -71.4(4)
C6A C11A C12A C17A 104.5(4)
C17A C12A C13A C14A -0.6(2)
C11A C12A C13A C14A 175.3(3)
C12A C13A C14A C15A -1.3(3)
C13A C14A C15A C16A 3.8(6)
C14A C15A C16A C17A -4.1(7)
C13A C12A C17A C16A 0.3(5)
C11A C12A C17A C16A -175.7(4)
C15A C16A C17A C12A 1.8(6)
C4A N1A C18A O4A 174.5(3)
C1A N1A C18A O4A -1.7(6)
C4A N1A C18A C19A -11.3(5)
C1A N1A C18A C19A 172.4(3)
C21A N4A C19A C20A 165.8(4)
C21A N4A C19A C18A -75.3(4)
O4A C18A C19A N4A -38.2(5)
N1A C18A C19A N4A 147.5(3)
O4A C18A C19A C20A 81.1(5)
N1A C18A C19A C20A -93.2(4)
C19A N4A C21A O5A 8.4(5)
C19A N4A C21A C22A -172.2(3)
O5A C21A C22A C23A 165.2(4)
N4A C21A C22A C23A -14.2(6)
O5A C21A C22A C27A -16.4(6)
N4A C21A C22A C27A 164.2(4)
C27A C22A C23A C24A -0.5(7)
C21A C22A C23A C24A 177.8(5)
C22A C23A C24A C25A 0.3(9)
C23A C24A C25A C26A -0.1(10)
C24A C25A C26A C27A 0.2(9)
C25A C26A C27A C22A -0.3(8)
C23A C22A C27A C26A 0.5(7)
C21A C22A C27A C26A -177.9(4)
O1B S1B N2B C6B 179.9(4)
O2B S1B N2B C6B -51.0(4)
C5B S1B N2B C6B 63.0(4)
C18B N1B C1B C2B 174.2(4)
C4B N1B C1B C2B -2.5(5)
N1B C1B C2B C3B 23.7(6)
C1B C2B C3B C4B -35.4(6)
C18B N1B C4B C3B 164.5(4)
C1B N1B C4B C3B -19.1(4)
C18B N1B C4B C5B -75.7(4)
C1B N1B C4B C5B 100.7(4)
C2B C3B C4B N1B 32.3(5)
C2B C3B C4B C5B -85.3(5)
N1B C4B C5B S1B 154.0(2)
C3B C4B C5B S1B -92.7(4)
O1B S1B C5B C4B 64.3(3)
O2B S1B C5B C4B -66.5(3)
N2B S1B C5B C4B 178.8(3)
S1B N2B C6B C11B 134.5(4)
S1B N2B C6B C7B -106.9(4)
C8B N3B C7B O3B 4.3(5)
C8B N3B C7B C6B -177.1(3)
N2B C6B C7B O3B -57.0(4)
C11B C6B C7B O3B 61.1(4)
N2B C6B C7B N3B 124.3(3)
C11B C6B C7B N3B -117.6(3)
C7B N3B C8B C10B -149.9(4)
C7B N3B C8B C9B 88.8(4)
N2B C6B C11B C12B -170.9(3)
C7B C6B C11B C12B 71.4(4)
C6B C11B C12B C17B 99.5(4)
C6B C11B C12B C13B -80.5(5)
C17B C12B C13B C14B -3.4(7)
C11B C12B C13B C14B 176.6(4)
C12B C13B C14B C15B 0.4(9)
C13B C14B C15B C16B 4.2(11)
C14B C15B C16B C17B -5.8(13)
C13B C12B C17B C16B 1.7(7)
C11B C12B C17B C16B -178.2(5)
C15B C16B C17B C12B 2.8(11)
C1B N1B C18B O4B -3.6(6)
C4B N1B C18B O4B 172.5(3)
C1B N1B C18B C19B 171.8(4)
C4B N1B C18B C19B -12.1(5)
C21B N4B C19B C18B -76.0(5)
C21B N4B C19B C20B 165.1(4)
O4B C18B C19B N4B -37.4(5)
N1B C18B C19B N4B 147.2(3)
O4B C18B C19B C20B 83.0(5)
N1B C18B C19B C20B -92.4(4)
C19B N4B C21B O5B 5.6(6)
C19B N4B C21B C22B -173.2(3)
O5B C21B C22B C23B 170.0(4)
N4B C21B C22B C23B -11.2(6)
O5B C21B C22B C27B -12.7(6)
N4B C21B C22B C27B 166.1(4)
C27B C22B C23B C24B 0.6(7)
C21B C22B C23B C24B 177.9(5)
C22B C23B C24B C25B -0.4(9)
C23B C24B C25B C26B 0.4(9)
C24B C25B C26B C27B -0.6(8)
C23B C22B C27B C26B -0.8(7)
C21B C22B C27B C26B -178.2(4)
C25B C26B C27B C22B 0.8(8)
